data_4314652
loop_
_publ_author_name
'Ying Wang'
'Xi-Li Li'
'Tian-Wei Wang'
'You Song'
'Xiao-Zeng You'

_publ_section_title
;
 Slow Relaxation Processes and Single-Ion Magnetic Behaviors in
 Dysprosium-Containing Complexes
;
_journal_name_full 'Inorganic Chemistry'
_journal_page_first 969
_journal_page_last 976
_journal_paper_doi 10.1021/ic901720a
_journal_volume 49
_journal_year 2010
_chemical_formula_moiety 'C17 H15 Dy O11'
_chemical_formula_sum 'C17 H15 Dy O11'
_chemical_formula_weight 557.79
_chemical_name_systematic
; 
 ? 
;
_space_group_IT_number 14
_symmetry_cell_setting monoclinic
_symmetry_space_group_name_Hall '-P 2ybc'
_symmetry_space_group_name_H-M 'P 1 21/c 1'
_atom_sites_solution_hydrogens geom
_atom_sites_solution_primary direct
_atom_sites_solution_secondary difmap
_audit_creation_method SHELXL-97
_cell_angle_alpha 90.00
_cell_angle_beta 111.296(9)
_cell_angle_gamma 90.00
_cell_formula_units_Z 4
_cell_length_a 9.6699(19)
_cell_length_b 19.337(4)
_cell_length_c 11.235(2)
_cell_measurement_reflns_used 2389
_cell_measurement_temperature 293(2)
_cell_measurement_theta_max 24.36
_cell_measurement_theta_min 2.22
_cell_volume 1957.3(7)
_computing_cell_refinement SMART
_computing_data_collection 'SMART (Bruker, 2000)'
_computing_data_reduction 'SAINT (Bruker, 2000)'
_computing_molecular_graphics SHELXTL
_computing_publication_material SHELXTL
_computing_structure_refinement SHELXTL
_computing_structure_solution 'SHELXTL (Bruker, 2000)'
_diffrn_ambient_temperature 293(2)
_diffrn_measured_fraction_theta_full 0.816
_diffrn_measured_fraction_theta_max 0.816
_diffrn_measurement_device_type 'Bruker Smart Aepex CCD'
_diffrn_measurement_method 'phi and omega scans'
_diffrn_radiation_monochromator graphite
_diffrn_radiation_source 'fine-focus sealed tube'
_diffrn_radiation_type MoK\a
_diffrn_radiation_wavelength 0.71073
_diffrn_reflns_av_R_equivalents 0.0919
_diffrn_reflns_av_sigmaI/netI 0.0562
_diffrn_reflns_limit_h_max 12
_diffrn_reflns_limit_h_min -12
_diffrn_reflns_limit_k_max 14
_diffrn_reflns_limit_k_min -25
_diffrn_reflns_limit_l_max 15
_diffrn_reflns_limit_l_min -11
_diffrn_reflns_number 18889
_diffrn_reflns_theta_full 29.50
_diffrn_reflns_theta_max 29.50
_diffrn_reflns_theta_min 2.11
_exptl_absorpt_coefficient_mu 3.875
_exptl_absorpt_correction_T_max 0.6130
_exptl_absorpt_correction_T_min 0.5941
_exptl_absorpt_correction_type multi-scan
_exptl_absorpt_process_details 'SADABS; Bruker, 2000'
_exptl_crystal_colour colorless
_exptl_crystal_density_diffrn 1.893
_exptl_crystal_density_method 'not measured'
_exptl_crystal_description block
_exptl_crystal_F_000 1084
_exptl_crystal_size_max 0.15
_exptl_crystal_size_mid 0.14
_exptl_crystal_size_min 0.14
_refine_diff_density_max 1.619
_refine_diff_density_min -1.906
_refine_diff_density_rms 0.172
_refine_ls_extinction_method none
_refine_ls_goodness_of_fit_ref 0.972
_refine_ls_hydrogen_treatment constr
_refine_ls_matrix_type full
_refine_ls_number_parameters 262
_refine_ls_number_reflns 4447
_refine_ls_number_restraints 0
_refine_ls_restrained_S_all 0.972
_refine_ls_R_factor_all 0.0573
_refine_ls_R_factor_gt 0.0389
_refine_ls_shift/su_max 0.000
_refine_ls_shift/su_mean 0.000
_refine_ls_structure_factor_coef Fsqd
_refine_ls_weighting_details 'calc w=1/[\s^2^(Fo^2^)+(0.0575P)^2^+0.0000P] where P=(Fo^2^+2Fc^2^)/3'
_refine_ls_weighting_scheme calc
_refine_ls_wR_factor_gt 0.0972
_refine_ls_wR_factor_ref 0.1048
_reflns_number_gt 3081
_reflns_number_total 4447
_reflns_threshold_expression >2sigma(I)
_cod_data_source_file ic901720a_si_002_5.cif
_cod_data_source_block Dy
_cod_depositor_comments
;
The following automatic conversions were performed:

'_symmetry_cell_setting' value 'Monoclinic' changed to 'monoclinic'
according to the built-in table from CIF Core dictionary named
'cif_core.dic' version 2.4.1 from 2010-06-29.

Automatic conversion script
Id: cif_fix_values 1646 2011-03-28 12:23:43Z adriana 
;
_cod_original_cell_volume 1957.3(6)
_cod_database_code 4314652

loop_
_symmetry_equiv_pos_as_xyz
'x, y, z'
'-x, y+1/2, -z+1/2'
'-x, -y, -z'
'x, -y-1/2, z-1/2'

loop_
_atom_site_label
_atom_site_type_symbol
_atom_site_fract_x
_atom_site_fract_y
_atom_site_fract_z
_atom_site_U_iso_or_equiv
_atom_site_adp_type
_atom_site_occupancy
_atom_site_symmetry_multiplicity
_atom_site_calc_flag
_atom_site_refinement_flags
_atom_site_disorder_assembly
_atom_site_disorder_group
C1 C 0.6696(4) 1.1207(2) 0.3738(4) 0.0315(11) Uani 1 1 d . . .
C2 C 0.6300(5) 1.1876(3) 0.3065(4) 0.0406(12) Uani 1 1 d . . .
C3 C 0.6661(5) 1.2071(3) 0.2174(4) 0.0378(12) Uani 1 1 d . . .
H3 H 0.7231 1.1824 0.1809 0.045 Uiso 1 1 calc R . .
C4 C 0.6062(7) 1.2732(4) 0.1806(6) 0.087(2) Uani 1 1 d . . .
H4 H 0.6198 1.2999 0.1168 0.105 Uiso 1 1 calc R . .
C5 C 0.5338(8) 1.2905(3) 0.2446(7) 0.081(2) Uani 1 1 d . . .
H5 H 0.4813 1.3316 0.2376 0.097 Uiso 1 1 calc R . .
C6 C 0.3586(5) 0.9803(2) 0.2819(4) 0.0253(10) Uani 1 1 d . . .
C7 C 0.3171(4) 0.9716(2) 0.1478(4) 0.0256(9) Uani 1 1 d . . .
C8 C 0.4002(5) 0.9569(3) 0.0863(4) 0.0458(14) Uani 1 1 d . . .
H8 H 0.5025 0.9504 0.1164 0.055 Uiso 1 1 calc R . .
C9 C 0.2917(6) 0.9530(3) -0.0454(5) 0.0542(16) Uani 1 1 d . . .
H9 H 0.3179 0.9424 -0.1152 0.065 Uiso 1 1 calc R . .
C10 C 0.1528(6) 0.9659(3) -0.0554(4) 0.0464(14) Uani 1 1 d . . .
H10 H 0.0681 0.9666 -0.1292 0.056 Uiso 1 1 calc R . .
C11 C 0.8935(4) 0.9179(2) 0.3311(4) 0.0280(10) Uani 1 1 d . . .
C12 C 0.8808(5) 0.8821(2) 0.2181(4) 0.0305(10) Uani 1 1 d . . .
C13 C 0.9879(6) 0.8679(3) 0.1798(5) 0.0520(14) Uani 1 1 d . . .
H13 H 1.0895 0.8751 0.2194 0.062 Uiso 1 1 calc R . .
C14 C 0.9037(9) 0.8373(3) 0.0562(6) 0.081(2) Uani 1 1 d . . .
H14 H 0.9478 0.8212 0.0005 0.097 Uiso 1 1 calc R . .
C15 C 0.7583(8) 0.8343(4) 0.0301(5) 0.081(2) Uani 1 1 d . . .
H15 H 0.6866 0.8167 -0.0436 0.097 Uiso 1 1 calc R . .
C16 C 0.7737(5) 0.8433(3) 0.6596(5) 0.0560(15) Uani 1 1 d . . .
H16A H 0.7406 0.7960 0.6601 0.067 Uiso 1 1 calc R . .
H16B H 0.7780 0.8650 0.7387 0.067 Uiso 1 1 calc R . .
C17 C 0.9267(5) 0.8431(3) 0.6530(6) 0.0593(16) Uani 1 1 d . . .
H17A H 0.9979 0.8229 0.7299 0.071 Uiso 1 1 calc R . .
H17B H 0.9272 0.8166 0.5799 0.071 Uiso 1 1 calc R . .
Dy1 Dy 0.753453(18) 0.991036(12) 0.500336(15) 0.02348(10) Uani 1 1 d . . .
O1 O 0.7430(3) 1.07697(16) 0.3451(3) 0.0327(7) Uani 1 1 d . . .
O2 O 0.6311(3) 1.10882(15) 0.4610(3) 0.0375(8) Uani 1 1 d . . .
O3 O 0.4990(3) 0.97524(18) 0.3635(3) 0.0368(8) Uani 1 1 d . . .
O4 O 0.2490(3) 0.99018(16) 0.3088(3) 0.0365(8) Uani 1 1 d . . .
O5 O 0.7751(3) 0.92138(17) 0.3482(3) 0.0374(8) Uani 1 1 d . . .
O6 O 1.0221(3) 0.94545(17) 0.4043(3) 0.0380(8) Uani 1 1 d . . .
O7 O 0.6645(3) 0.88096(15) 0.5495(3) 0.0379(8) Uani 1 1 d . . .
H7 H 0.5873 0.8885 0.5670 0.045 Uiso 1 1 d R . .
O8 O 0.9624(3) 0.91293(16) 0.6414(3) 0.0353(8) Uani 1 1 d . . .
H8A H 1.0318 0.9134 0.6118 0.042 Uiso 1 1 d R . .
O9 O 0.5449(5) 1.2374(2) 0.3296(4) 0.0852(13) Uani 1 1 d . . .
O10 O 0.1621(3) 0.97719(19) 0.0604(3) 0.0402(9) Uani 1 1 d . . .
O11 O 0.7358(4) 0.86092(19) 0.1280(3) 0.0575(10) Uani 1 1 d . . .

loop_
_atom_site_aniso_label
_atom_site_aniso_U_11
_atom_site_aniso_U_22
_atom_site_aniso_U_33
_atom_site_aniso_U_23
_atom_site_aniso_U_13
_atom_site_aniso_U_12
C1 0.022(2) 0.044(3) 0.034(3) 0.007(2) 0.016(2) 0.005(2)
C2 0.038(3) 0.043(3) 0.049(3) 0.012(3) 0.025(3) 0.009(2)
C3 0.043(3) 0.046(3) 0.036(3) 0.019(2) 0.028(2) 0.013(2)
C4 0.082(5) 0.117(7) 0.066(5) 0.029(4) 0.030(4) -0.031(5)
C5 0.095(6) 0.028(3) 0.093(5) 0.024(4) 0.003(4) 0.013(4)
C6 0.027(2) 0.030(2) 0.022(2) -0.0014(19) 0.014(2) -0.0012(19)
C7 0.021(2) 0.041(3) 0.018(2) 0.001(2) 0.0110(19) -0.001(2)
C8 0.036(3) 0.072(4) 0.040(3) -0.002(3) 0.025(3) 0.005(3)
C9 0.061(4) 0.084(5) 0.028(3) -0.004(3) 0.029(3) 0.010(3)
C10 0.051(3) 0.074(4) 0.013(2) -0.001(3) 0.010(2) -0.001(3)
C11 0.027(2) 0.033(3) 0.025(2) -0.003(2) 0.012(2) 0.001(2)
C12 0.030(3) 0.039(3) 0.028(2) -0.008(2) 0.017(2) -0.003(2)
C13 0.055(3) 0.063(4) 0.061(4) -0.015(3) 0.048(3) -0.011(3)
C14 0.125(6) 0.065(4) 0.096(5) -0.023(4) 0.091(5) -0.011(4)
C15 0.119(7) 0.096(6) 0.032(3) -0.032(4) 0.034(4) -0.018(4)
C16 0.046(3) 0.055(4) 0.083(4) 0.030(3) 0.043(3) 0.008(3)
C17 0.045(3) 0.050(4) 0.098(5) 0.030(3) 0.043(3) 0.011(3)
Dy1 0.01846(15) 0.03656(16) 0.01780(15) -0.00277(9) 0.00942(12) -0.00240(8)
O1 0.0346(18) 0.0407(19) 0.0322(18) 0.0014(15) 0.0234(15) 0.0068(14)
O2 0.0425(19) 0.0452(19) 0.0383(18) 0.0044(16) 0.0308(16) 0.0074(16)
O3 0.0188(16) 0.064(2) 0.0270(17) -0.0050(17) 0.0078(14) -0.0022(16)
O4 0.0319(18) 0.060(2) 0.0276(18) -0.0052(15) 0.0222(15) 0.0012(15)
O5 0.0310(18) 0.056(2) 0.0341(18) -0.0109(16) 0.0229(15) -0.0033(15)
O6 0.0316(18) 0.053(2) 0.0344(19) -0.0099(16) 0.0176(15) -0.0140(16)
O7 0.0279(17) 0.052(2) 0.0430(19) 0.0035(17) 0.0244(16) -0.0042(15)
O8 0.0272(16) 0.049(2) 0.0400(18) 0.0068(16) 0.0247(15) 0.0008(15)
O9 0.088(3) 0.080(3) 0.106(3) -0.004(3) 0.057(3) 0.017(3)
O10 0.0258(17) 0.078(3) 0.0180(17) -0.0019(17) 0.0097(14) 0.0053(17)
O11 0.047(2) 0.085(3) 0.041(2) -0.025(2) 0.0175(18) -0.0132(19)

loop_
_atom_type_symbol
_atom_type_description
_atom_type_scat_dispersion_real
_atom_type_scat_dispersion_imag
_atom_type_scat_source
C C 0.0033 0.0016 'International Tables Vol C Tables 4.2.6.8 and 6.1.1.4'
H H 0.0000 0.0000 'International Tables Vol C Tables 4.2.6.8 and 6.1.1.4'
O O 0.0106 0.0060 'International Tables Vol C Tables 4.2.6.8 and 6.1.1.4'
Dy Dy -0.1892 4.4098 'International Tables Vol C Tables 4.2.6.8 and 6.1.1.4'

loop_
_geom_angle_atom_site_label_1
_geom_angle_atom_site_label_2
_geom_angle_atom_site_label_3
_geom_angle
_geom_angle_site_symmetry_1
_geom_angle_site_symmetry_3
_geom_angle_publ_flag
O2 C1 O1 118.1(4) . . ?
O2 C1 C2 119.4(4) . . ?
O1 C1 C2 122.5(4) . . ?
O2 C1 Dy1 62.4(2) . . ?
O1 C1 Dy1 55.6(2) . . ?
C2 C1 Dy1 178.1(3) . . ?
C3 C2 O9 108.0(4) . . ?
C3 C2 C1 126.0(5) . . ?
O9 C2 C1 126.0(4) . . ?
C2 C3 C4 108.1(5) . . ?
C2 C3 H3 126.0 . . ?
C4 C3 H3 126.0 . . ?
C5 C4 C3 109.9(6) . . ?
C5 C4 H4 125.0 . . ?
C3 C4 H4 125.0 . . ?
C4 C5 O9 106.7(6) . . ?
C4 C5 H5 126.7 . . ?
O9 C5 H5 126.7 . . ?
O4 C6 O3 126.9(4) . . ?
O4 C6 C7 110.2(4) . . ?
O3 C6 C7 122.9(3) . . ?
C8 C7 C6 127.8(4) . . ?
C8 C7 O10 110.3(4) . . ?
C6 C7 O10 121.8(3) . . ?
C7 C8 C9 101.4(4) . . ?
C7 C8 H8 129.3 . . ?
C9 C8 H8 129.3 . . ?
C10 C9 C8 113.8(4) . . ?
C10 C9 H9 123.1 . . ?
C8 C9 H9 123.1 . . ?
O10 C10 C9 104.4(4) . . ?
O10 C10 H10 127.8 . . ?
C9 C10 H10 127.8 . . ?
O5 C11 O6 126.7(4) . . ?
O5 C11 C12 112.7(4) . . ?
O6 C11 C12 120.6(4) . . ?
C13 C12 C11 126.0(4) . . ?
C13 C12 O11 113.3(4) . . ?
C11 C12 O11 120.6(3) . . ?
C12 C13 C14 99.6(5) . . ?
C12 C13 H13 130.2 . . ?
C14 C13 H13 130.2 . . ?
C15 C14 C13 114.1(5) . . ?
C15 C14 H14 123.0 . . ?
C13 C14 H14 123.0 . . ?
O11 C15 C14 106.5(5) . . ?
O11 C15 H15 126.7 . . ?
C14 C15 H15 126.7 . . ?
O7 C16 C17 111.9(4) . . ?
O7 C16 H16A 109.2 . . ?
C17 C16 H16A 109.2 . . ?
O7 C16 H16B 109.2 . . ?
C17 C16 H16B 109.2 . . ?
H16A C16 H16B 107.9 . . ?
O8 C17 C16 106.2(4) . . ?
O8 C17 H17A 110.5 . . ?
C16 C17 H17A 110.5 . . ?
O8 C17 H17B 110.5 . . ?
C16 C17 H17B 110.5 . . ?
H17A C17 H17B 108.7 . . ?
O4 Dy1 O5 152.24(12) 3_676 . ?
O4 Dy1 O6 78.77(10) 3_676 3_776 ?
O5 Dy1 O6 109.28(10) . 3_776 ?
O4 Dy1 O1 126.14(10) 3_676 . ?
O5 Dy1 O1 81.48(12) . . ?
O6 Dy1 O1 76.08(10) 3_776 . ?
O4 Dy1 O3 106.03(10) 3_676 . ?
O5 Dy1 O3 78.07(10) . . ?
O6 Dy1 O3 155.21(11) 3_776 . ?
O1 Dy1 O3 81.89(10) . . ?
O4 Dy1 O7 77.99(10) 3_676 . ?
O5 Dy1 O7 77.67(10) . . ?
O6 Dy1 O7 133.48(10) 3_776 . ?
O1 Dy1 O7 148.34(10) . . ?
O3 Dy1 O7 70.70(10) . . ?
O4 Dy1 O2 81.40(10) 3_676 . ?
O5 Dy1 O2 125.04(10) . . ?
O6 Dy1 O2 84.61(10) 3_776 . ?
O1 Dy1 O2 49.63(9) . . ?
O3 Dy1 O2 72.38(11) . . ?
O7 Dy1 O2 130.21(9) . . ?
O4 Dy1 O8 77.16(10) 3_676 . ?
O5 Dy1 O8 81.17(10) . . ?
O6 Dy1 O8 68.93(11) 3_776 . ?
O1 Dy1 O8 132.72(9) . . ?
O3 Dy1 O8 135.77(10) . . ?
O7 Dy1 O8 66.91(10) . . ?
O2 Dy1 O8 148.57(10) . . ?
O4 Dy1 C1 103.93(11) 3_676 . ?
O5 Dy1 C1 103.67(12) . . ?
O6 Dy1 C1 79.55(12) 3_776 . ?
O1 Dy1 C1 25.00(9) . . ?
O3 Dy1 C1 75.68(11) . . ?
O7 Dy1 C1 145.33(11) . . ?
O2 Dy1 C1 24.63(9) . . ?
O8 Dy1 C1 147.73(10) . . ?
C1 O1 Dy1 99.4(2) . . ?
C1 O2 Dy1 92.9(3) . . ?
C6 O3 Dy1 168.2(3) . . ?
C6 O4 Dy1 126.2(3) . 3_676 ?
C11 O5 Dy1 120.1(3) . . ?
C11 O6 Dy1 168.6(3) . 3_776 ?
C16 O7 Dy1 114.4(2) . . ?
C16 O7 H7 108.0 . . ?
Dy1 O7 H7 108.4 . . ?
C17 O8 Dy1 117.2(3) . . ?
C17 O8 H8A 107.4 . . ?
Dy1 O8 H8A 108.1 . . ?
C2 O9 C5 107.3(4) . . ?
C10 O10 C7 110.0(3) . . ?
C15 O11 C12 106.5(4) . . ?

loop_
_geom_bond_atom_site_label_1
_geom_bond_atom_site_label_2
_geom_bond_distance
_geom_bond_site_symmetry_2
_geom_bond_publ_flag
C1 O2 1.190(4) . ?
C1 O1 1.221(5) . ?
C1 C2 1.477(6) . ?
C1 Dy1 2.850(4) . ?
C2 C3 1.233(5) . ?
C2 O9 1.352(5) . ?
C3 C4 1.402(8) . ?
C3 H3 0.9300 . ?
C4 C5 1.219(8) . ?
C4 H4 0.9300 . ?
C5 O9 1.381(6) . ?
C5 H5 0.9300 . ?
C6 O4 1.218(4) . ?
C6 O3 1.337(5) . ?
C6 C7 1.422(5) . ?
C7 C8 1.269(5) . ?
C7 O10 1.467(5) . ?
C8 C9 1.473(7) . ?
C8 H8 0.9300 . ?
C9 C10 1.330(7) . ?
C9 H9 0.9300 . ?
C10 O10 1.290(5) . ?
C10 H10 0.9300 . ?
C11 O5 1.230(4) . ?
C11 O6 1.328(5) . ?
C11 C12 1.412(5) . ?
C12 C13 1.287(5) . ?
C12 O11 1.459(5) . ?
C13 C14 1.456(8) . ?
C13 H13 0.9300 . ?
C14 C15 1.330(8) . ?
C14 H14 0.9300 . ?
C15 O11 1.302(6) . ?
C15 H15 0.9300 . ?
C16 O7 1.492(5) . ?
C16 C17 1.507(6) . ?
C16 H16A 0.9700 . ?
C16 H16B 0.9700 . ?
C17 O8 1.412(5) . ?
C17 H17A 0.9700 . ?
C17 H17B 0.9700 . ?
Dy1 O4 2.183(3) 3_676 ?
Dy1 O5 2.245(3) . ?
Dy1 O6 2.383(3) 3_776 ?
Dy1 O1 2.385(3) . ?
Dy1 O3 2.401(3) . ?
Dy1 O7 2.433(3) . ?
Dy1 O2 2.530(3) . ?
Dy1 O8 2.559(3) . ?
O4 Dy1 2.183(3) 3_676 ?
O6 Dy1 2.383(3) 3_776 ?
O7 H7 0.8504 . ?
O8 H8A 0.8503 . ?
